data_7023831
loop_
_publ_author_name
'Xue, Fei'
'Zhao, Jin'
'Hor, T. S. Andy'

_publ_section_title
;
 Cross-coupling of alkyl halides with aryl or alkyl Grignards catalyzed by
 dinuclear Ni(II) complexes containing functionalized tripodal
 amine-pyrazolyl ligands.
;
_journal_issue 14
_journal_name_full 'Dalton transactions (Cambridge, England : 2003)'
_journal_page_first 5150
_journal_page_last 5158
_journal_paper_doi 10.1039/c3dt32111h
_journal_volume 42
_journal_year 2013
_chemical_formula_sum 'C38 H52 Cl4 N12 Ni2 S2'
_chemical_formula_weight 1000.26
_chemical_name_systematic
;
?
;
_space_group_IT_number 2
_symmetry_cell_setting triclinic
_symmetry_space_group_name_Hall '-P 1'
_symmetry_space_group_name_H-M 'P -1'
_atom_sites_solution_hydrogens geom
_atom_sites_solution_primary direct
_atom_sites_solution_secondary difmap
_audit_creation_method SHELXL-97
_cell_angle_alpha 111.1920(10)
_cell_angle_beta 101.9870(10)
_cell_angle_gamma 108.7390(10)
_cell_formula_units_Z 1
_cell_length_a 10.5138(5)
_cell_length_b 10.8388(5)
_cell_length_c 11.9790(6)
_cell_measurement_reflns_used 6583
_cell_measurement_temperature 223(2)
_cell_measurement_theta_max 27.48
_cell_measurement_theta_min 2.20
_cell_volume 1121.32(9)
_computing_cell_refinement 'Bruker SMART'
_computing_data_collection 'Bruker SMART'
_computing_data_reduction 'Bruker SAINT'
_computing_molecular_graphics 'Bruker SHELXTL'
_computing_publication_material 'Bruker SHELXTL'
_computing_structure_refinement 'SHELXL-97 (Sheldrick, 1997)'
_computing_structure_solution 'SHELXS-97 (Sheldrick, 1990)'
_diffrn_ambient_temperature 223(2)
_diffrn_measured_fraction_theta_full 0.999
_diffrn_measured_fraction_theta_max 0.999
_diffrn_measurement_device_type 'CCD area detector'
_diffrn_measurement_method 'phi and omega scans'
_diffrn_radiation_monochromator graphite
_diffrn_radiation_source 'fine-focus sealed tube'
_diffrn_radiation_type MoK\a
_diffrn_radiation_wavelength 0.71073
_diffrn_reflns_av_R_equivalents 0.0275
_diffrn_reflns_av_sigmaI/netI 0.0308
_diffrn_reflns_limit_h_max 13
_diffrn_reflns_limit_h_min -13
_diffrn_reflns_limit_k_max 14
_diffrn_reflns_limit_k_min -14
_diffrn_reflns_limit_l_max 15
_diffrn_reflns_limit_l_min -15
_diffrn_reflns_number 14658
_diffrn_reflns_theta_full 27.50
_diffrn_reflns_theta_max 27.50
_diffrn_reflns_theta_min 1.96
_exptl_absorpt_coefficient_mu 1.215
_exptl_absorpt_correction_T_max 0.8679
_exptl_absorpt_correction_T_min 0.6689
_exptl_absorpt_correction_type multi-scan
_exptl_absorpt_process_details 'Sadabs, (Sheldrick 2001)'
_exptl_crystal_colour Green
_exptl_crystal_density_diffrn 1.481
_exptl_crystal_density_meas ?
_exptl_crystal_density_method 'not measured'
_exptl_crystal_description Block
_exptl_crystal_F_000 520
_exptl_crystal_size_max 0.36
_exptl_crystal_size_mid 0.28
_exptl_crystal_size_min 0.12
_refine_diff_density_max 0.666
_refine_diff_density_min -0.433
_refine_diff_density_rms 0.073
_refine_ls_extinction_method none
_refine_ls_goodness_of_fit_ref 1.072
_refine_ls_hydrogen_treatment constr
_refine_ls_matrix_type full
_refine_ls_number_parameters 267
_refine_ls_number_reflns 5146
_refine_ls_number_restraints 0
_refine_ls_restrained_S_all 1.072
_refine_ls_R_factor_all 0.0391
_refine_ls_R_factor_gt 0.0351
_refine_ls_shift/su_max 0.002
_refine_ls_shift/su_mean 0.000
_refine_ls_structure_factor_coef Fsqd
_refine_ls_weighting_details 'calc w=1/[\s^2^(Fo^2^)+(0.0470P)^2^+0.4698P] where P=(Fo^2^+2Fc^2^)/3'
_refine_ls_weighting_scheme calc
_refine_ls_wR_factor_gt 0.0908
_refine_ls_wR_factor_ref 0.0931
_reflns_number_gt 4592
_reflns_number_total 5146
_reflns_threshold_expression >2sigma(I)
_cod_data_source_file c3dt32111h.txt
_cod_data_source_block 9610
_cod_depositor_comments
;
The following automatic conversions were performed:

'_symmetry_cell_setting' value 'Triclinic' changed to 'triclinic'
according to /home/saulius/struct/CIF-dictionaries/cif_core.dic
dictionary named 'cif_core.dic' version 2.4.2 from
2011-04-26.

'_exptl_absorpt_correction_type' value 'Multi-scan'
changed to 'multi-scan' according to
/home/saulius/struct/CIF-dictionaries/cif_core.dic dictionary named
'cif_core.dic' version 2.4.2 from 2011-04-26.

Automatic conversion script
Id: cif_fix_values 1891 2012-01-12 08:04:46Z andrius 

The following automatic conversions were performed:

'_exptl_crystal_density_meas' value 'not measured' was changed to '?'
- the value is perceived as not measured.

Automatic conversion script
Id: cif_fix_values 3008 2015-01-20 13:52:24Z robertas 
;
_cod_original_sg_symbol_H-M P-1
_cod_database_code 7023831

loop_
_symmetry_equiv_pos_as_xyz
'x, y, z'
'-x, -y, -z'

loop_
_atom_site_label
_atom_site_type_symbol
_atom_site_fract_x
_atom_site_fract_y
_atom_site_fract_z
_atom_site_U_iso_or_equiv
_atom_site_adp_type
_atom_site_occupancy
_atom_site_symmetry_multiplicity
_atom_site_calc_flag
_atom_site_refinement_flags
Ni1 Ni 0.92702(2) 0.59637(3) 0.11160(2) 0.02202(8) Uani 1 1 d .
S1 S 1.03463(7) 0.92795(6) 0.62716(5) 0.03692(14) Uani 1 1 d .
Cl1 Cl 0.77638(6) 0.71754(6) 0.10032(5) 0.03427(13) Uani 1 1 d .
Cl2 Cl 1.08924(5) 0.46674(5) 0.10478(4) 0.02748(12) Uani 1 1 d .
N1 N 0.76375(18) 0.40932(18) 0.08768(15) 0.0270(3) Uani 1 1 d .
N2 N 0.78473(18) 0.38861(18) 0.19460(16) 0.0273(3) Uani 1 1 d .
N3 N 0.96613(17) 0.63305(17) 0.31375(15) 0.0231(3) Uani 1 1 d .
N4 N 1.11039(18) 0.79334(18) 0.20912(15) 0.0250(3) Uani 1 1 d .
N5 N 1.16807(17) 0.83211(18) 0.33672(15) 0.0262(3) Uani 1 1 d .
N1S N 0.5822(3) 0.3776(3) 0.5608(3) 0.0668(7) Uani 1 1 d .
C1 C 0.6348(2) 0.3010(2) 0.0024(2) 0.0307(4) Uani 1 1 d .
C2 C 0.5765(2) 0.2108(2) 0.0554(2) 0.0361(5) Uani 1 1 d .
H2 H 0.4874 0.1270 0.0151 0.043 Uiso 1 1 calc R
C3 C 0.6732(2) 0.2673(2) 0.1766(2) 0.0322(4) Uani 1 1 d .
C4 C 0.5729(3) 0.2881(3) -0.1266(2) 0.0441(6) Uani 1 1 d .
H4A H 0.6269 0.3782 -0.1283 0.066 Uiso 1 1 calc R
H4B H 0.4727 0.2710 -0.1448 0.066 Uiso 1 1 calc R
H4C H 0.5786 0.2065 -0.1911 0.066 Uiso 1 1 calc R
C5 C 0.6699(3) 0.2158(3) 0.2765(2) 0.0442(6) Uani 1 1 d .
H5A H 0.7568 0.2034 0.3030 0.066 Uiso 1 1 calc R
H5B H 0.5860 0.1226 0.2410 0.066 Uiso 1 1 calc R
H5C H 0.6650 0.2878 0.3504 0.066 Uiso 1 1 calc R
C6 C 0.9208(2) 0.4854(2) 0.30316(18) 0.0269(4) Uani 1 1 d .
H6A H 0.9942 0.4504 0.2897 0.032 Uiso 1 1 calc R
H6B H 0.9086 0.4869 0.3825 0.032 Uiso 1 1 calc R
C7 C 0.8832(2) 0.7096(2) 0.37223(18) 0.0264(4) Uani 1 1 d .
H7A H 0.7799 0.6452 0.3241 0.032 Uiso 1 1 calc R
H7B H 0.9043 0.7984 0.3611 0.032 Uiso 1 1 calc R
C8 C 0.9128(2) 0.7528(2) 0.51201(19) 0.0272(4) Uani 1 1 d .
C9 C 0.8477(3) 0.6667(3) 0.5674(2) 0.0357(5) Uani 1 1 d .
H9 H 0.7748 0.5698 0.5217 0.043 Uiso 1 1 calc R
C10 C 0.9124(3) 0.7533(3) 0.7068(2) 0.0403(5) Uani 1 1 d .
H10 H 0.8874 0.7156 0.7626 0.048 Uiso 1 1 calc R
C11 C 1.0105(3) 0.8911(3) 0.7492(2) 0.0383(5) Uani 1 1 d .
H11 H 1.0602 0.9595 0.8367 0.046 Uiso 1 1 calc R
C12 C 1.1232(2) 0.7199(2) 0.37803(18) 0.0249(4) Uani 1 1 d .
H12A H 1.1495 0.7659 0.4716 0.030 Uiso 1 1 calc R
H12B H 1.1717 0.6561 0.3554 0.030 Uiso 1 1 calc R
C13 C 1.1821(2) 0.9102(2) 0.19616(19) 0.0274(4) Uani 1 1 d .
C14 C 1.2885(2) 1.0221(2) 0.3157(2) 0.0332(5) Uani 1 1 d .
H14 H 1.3546 1.1149 0.3323 0.040 Uiso 1 1 calc R
C15 C 1.2772(2) 0.9698(2) 0.4031(2) 0.0305(4) Uani 1 1 d .
C16 C 1.1468(3) 0.9121(2) 0.0699(2) 0.0358(5) Uani 1 1 d .
H16A H 1.1979 0.8689 0.0215 0.054 Uiso 1 1 calc R
H16B H 1.1757 1.0127 0.0843 0.054 Uiso 1 1 calc R
H16C H 1.0436 0.8559 0.0219 0.054 Uiso 1 1 calc R
C17 C 1.3609(3) 1.0393(3) 0.5443(2) 0.0438(6) Uani 1 1 d .
H17A H 1.2981 1.0549 0.5914 0.066 Uiso 1 1 calc R
H17B H 1.4403 1.1328 0.5704 0.066 Uiso 1 1 calc R
H17C H 1.3986 0.9751 0.5626 0.066 Uiso 1 1 calc R
C1S C 0.5751(3) 0.4604(3) 0.6466(3) 0.0480(6) Uani 1 1 d .
C2S C 0.5686(4) 0.5675(4) 0.7571(3) 0.0662(9) Uani 1 1 d .
H2S1 H 0.6493 0.5985 0.8333 0.099 Uiso 1 1 calc R
H2S2 H 0.4788 0.5242 0.7681 0.099 Uiso 1 1 calc R
H2S3 H 0.5732 0.6519 0.7441 0.099 Uiso 1 1 calc R

loop_
_atom_site_aniso_label
_atom_site_aniso_U_11
_atom_site_aniso_U_22
_atom_site_aniso_U_33
_atom_site_aniso_U_23
_atom_site_aniso_U_13
_atom_site_aniso_U_12
Ni1 0.02488(14) 0.02320(14) 0.01572(13) 0.00694(10) 0.00699(10) 0.01050(10)
S1 0.0480(3) 0.0337(3) 0.0281(3) 0.0111(2) 0.0175(2) 0.0181(3)
Cl1 0.0356(3) 0.0390(3) 0.0275(3) 0.0107(2) 0.0083(2) 0.0229(2)
Cl2 0.0350(3) 0.0329(3) 0.0186(2) 0.01120(19) 0.01130(19) 0.0193(2)
N1 0.0299(9) 0.0280(8) 0.0194(8) 0.0088(7) 0.0086(7) 0.0111(7)
N2 0.0323(9) 0.0269(8) 0.0222(8) 0.0112(7) 0.0107(7) 0.0122(7)
N3 0.0266(8) 0.0247(8) 0.0183(8) 0.0084(6) 0.0087(6) 0.0129(7)
N4 0.0277(8) 0.0282(8) 0.0175(8) 0.0090(7) 0.0072(6) 0.0128(7)
N5 0.0252(8) 0.0293(9) 0.0167(8) 0.0079(7) 0.0041(6) 0.0087(7)
N1S 0.0668(17) 0.0555(15) 0.0595(16) 0.0175(13) 0.0275(14) 0.0130(13)
C1 0.0270(10) 0.0308(10) 0.0265(10) 0.0069(8) 0.0095(8) 0.0110(8)
C2 0.0332(11) 0.0284(11) 0.0342(12) 0.0073(9) 0.0142(9) 0.0059(9)
C3 0.0381(11) 0.0268(10) 0.0365(12) 0.0146(9) 0.0214(10) 0.0148(9)
C4 0.0342(12) 0.0504(14) 0.0285(11) 0.0113(11) 0.0042(10) 0.0088(11)
C5 0.0539(15) 0.0390(13) 0.0474(14) 0.0260(11) 0.0263(12) 0.0173(11)
C6 0.0336(11) 0.0283(10) 0.0217(9) 0.0125(8) 0.0113(8) 0.0150(9)
C7 0.0307(10) 0.0280(10) 0.0235(9) 0.0109(8) 0.0121(8) 0.0160(8)
C8 0.0326(10) 0.0258(10) 0.0254(10) 0.0102(8) 0.0142(8) 0.0149(8)
C9 0.0638(15) 0.0391(12) 0.0283(11) 0.0200(9) 0.0310(11) 0.0361(12)
C10 0.0664(16) 0.0452(13) 0.0350(12) 0.0257(11) 0.0323(12) 0.0371(13)
C11 0.0550(14) 0.0457(13) 0.0249(11) 0.0158(10) 0.0186(10) 0.0322(12)
C12 0.0285(10) 0.0288(10) 0.0169(9) 0.0099(8) 0.0070(7) 0.0135(8)
C13 0.0293(10) 0.0277(10) 0.0271(10) 0.0121(8) 0.0128(8) 0.0137(8)
C14 0.0286(10) 0.0308(11) 0.0324(11) 0.0122(9) 0.0105(9) 0.0072(9)
C15 0.0225(10) 0.0320(11) 0.0248(10) 0.0069(8) 0.0061(8) 0.0064(8)
C16 0.0454(13) 0.0344(11) 0.0287(11) 0.0160(9) 0.0157(10) 0.0158(10)
C17 0.0326(12) 0.0444(13) 0.0251(11) 0.0073(10) 0.0019(9) -0.0015(10)
C1S 0.0426(14) 0.0456(14) 0.0491(16) 0.0211(13) 0.0130(12) 0.0146(12)
C2S 0.067(2) 0.070(2) 0.0582(19) 0.0174(16) 0.0172(16) 0.0428(17)

loop_
_atom_type_symbol
_atom_type_description
_atom_type_scat_dispersion_real
_atom_type_scat_dispersion_imag
_atom_type_scat_source
C C 0.0033 0.0016 'International Tables Vol C Tables 4.2.6.8 and 6.1.1.4'
H H 0.0000 0.0000 'International Tables Vol C Tables 4.2.6.8 and 6.1.1.4'
N N 0.0061 0.0033 'International Tables Vol C Tables 4.2.6.8 and 6.1.1.4'
S S 0.1246 0.1234 'International Tables Vol C Tables 4.2.6.8 and 6.1.1.4'
Cl Cl 0.1484 0.1585 'International Tables Vol C Tables 4.2.6.8 and 6.1.1.4'
Ni Ni 0.3393 1.1124 'International Tables Vol C Tables 4.2.6.8 and 6.1.1.4'

loop_
_geom_angle_atom_site_label_1
_geom_angle_atom_site_label_2
_geom_angle_atom_site_label_3
_geom_angle
_geom_angle_site_symmetry_1
_geom_angle_site_symmetry_3
N4 Ni1 N1 157.09(6) . .
N4 Ni1 N3 79.53(6) . .
N1 Ni1 N3 77.67(6) . .
N4 Ni1 Cl1 91.71(5) . .
N1 Ni1 Cl1 93.72(5) . .
N3 Ni1 Cl1 98.14(4) . .
N4 Ni1 Cl2 100.65(5) . 2_765
N1 Ni1 Cl2 101.36(5) . 2_765
N3 Ni1 Cl2 169.68(4) . 2_765
Cl1 Ni1 Cl2 92.166(19) . 2_765
N4 Ni1 Cl2 88.15(5) . .
N1 Ni1 Cl2 88.39(5) . .
N3 Ni1 Cl2 86.92(4) . .
Cl1 Ni1 Cl2 174.828(18) . .
Cl2 Ni1 Cl2 82.782(17) 2_765 .
C11 S1 C8 92.59(11) . .
Ni1 Cl2 Ni1 97.218(17) 2_765 .
C1 N1 N2 105.56(16) . .
C1 N1 Ni1 141.03(14) . .
N2 N1 Ni1 113.26(12) . .
C3 N2 N1 111.56(17) . .
C3 N2 C6 129.47(17) . .
N1 N2 C6 118.74(16) . .
C6 N3 C12 111.56(15) . .
C6 N3 C7 112.36(15) . .
C12 N3 C7 113.24(15) . .
C6 N3 Ni1 104.23(11) . .
C12 N3 Ni1 103.27(11) . .
C7 N3 Ni1 111.46(11) . .
C13 N4 N5 105.70(16) . .
C13 N4 Ni1 141.11(14) . .
N5 N4 Ni1 112.08(12) . .
C15 N5 N4 111.64(16) . .
C15 N5 C12 129.22(16) . .
N4 N5 C12 118.40(15) . .
N1 C1 C2 109.64(19) . .
N1 C1 C4 121.51(19) . .
C2 C1 C4 128.8(2) . .
C3 C2 C1 107.14(19) . .
N2 C3 C2 106.07(18) . .
N2 C3 C5 123.0(2) . .
C2 C3 C5 130.9(2) . .
N2 C6 N3 108.14(15) . .
N3 C7 C8 115.78(16) . .
C9 C8 C7 127.99(19) . .
C9 C8 S1 111.73(16) . .
C7 C8 S1 120.24(15) . .
C8 C9 C10 108.7(2) . .
C11 C10 C9 114.6(2) . .
C10 C11 S1 112.35(18) . .
N5 C12 N3 108.56(15) . .
N4 C13 C14 109.72(18) . .
N4 C13 C16 121.80(18) . .
C14 C13 C16 128.47(19) . .
C15 C14 C13 106.79(19) . .
N5 C15 C14 106.12(18) . .
N5 C15 C17 122.92(19) . .
C14 C15 C17 131.0(2) . .
N1S C1S C2S 179.1(3) . .

loop_
_geom_bond_atom_site_label_1
_geom_bond_atom_site_label_2
_geom_bond_distance
_geom_bond_site_symmetry_2
Ni1 N4 2.0630(17) .
Ni1 N1 2.0685(17) .
Ni1 N3 2.2308(15) .
Ni1 Cl1 2.3722(5) .
Ni1 Cl2 2.3822(5) 2_765
Ni1 Cl2 2.5306(5) .
S1 C11 1.695(2) .
S1 C8 1.720(2) .
Cl2 Ni1 2.3821(5) 2_765
N1 C1 1.340(3) .
N1 N2 1.364(2) .
N2 C3 1.360(3) .
N2 C6 1.454(3) .
N3 C6 1.464(2) .
N3 C12 1.468(2) .
N3 C7 1.496(2) .
N4 C13 1.332(3) .
N4 N5 1.366(2) .
N5 C15 1.356(3) .
N5 C12 1.453(2) .
N1S C1S 1.129(4) .
C1 C2 1.400(3) .
C1 C4 1.483(3) .
C2 C3 1.364(3) .
C3 C5 1.495(3) .
C7 C8 1.498(3) .
C8 C9 1.416(3) .
C9 C10 1.455(3) .
C10 C11 1.340(4) .
C13 C14 1.407(3) .
C13 C16 1.490(3) .
C14 C15 1.367(3) .
C15 C17 1.495(3) .
C1S C2S 1.444(4) .
